data_4066860
loop_
_publ_author_name
'Fischer, Paul J.'
'Neary, Michelle C.'
'Heerboth, Aaron P.'
'Sullivan, Kevin P.'

_publ_section_title
;
 Allylnickel(II) and Allylpalladium(II) Derivatives of
 [(2-(Diphenylphosphino)ethyl)cyclopentadienyl]tricarbonylmetalates:
 Reactions with Free Radicals
;
_journal_issue 20
_journal_name_full Organometallics
_journal_page_first 4562
_journal_paper_doi 10.1021/om1006825
_journal_volume 29
_journal_year 2010
_chemical_formula_moiety 'C26 H25 Mo Ni O3 P'
_chemical_formula_sum 'C26 H25 Mo Ni O3 P'
_chemical_formula_weight 571.08
_chemical_name_common 08020
_chemical_name_systematic
; 
 ? 
;
_space_group_IT_number 14
_symmetry_cell_setting monoclinic
_symmetry_space_group_name_Hall '-P 2ybc'
_symmetry_space_group_name_H-M 'P 1 21/c 1'
_atom_sites_solution_hydrogens geom
_atom_sites_solution_primary direct
_atom_sites_solution_secondary difmap
_audit_creation_method SHELXL-97
_cell_angle_alpha 90.00
_cell_angle_beta 97.8790(10)
_cell_angle_gamma 90.00
_cell_formula_units_Z 4
_cell_length_a 8.2327(7)
_cell_length_b 16.7888(15)
_cell_length_c 17.0404(15)
_cell_measurement_reflns_used 3405
_cell_measurement_temperature 173(2)
_cell_measurement_theta_max 27.47
_cell_measurement_theta_min 2.41
_cell_volume 2333.0(4)
_computing_cell_refinement 'SAINT, Bruker'
_computing_data_collection 'SMART, Bruker'
_computing_data_reduction 'SAINT, Bruker'
_computing_molecular_graphics 'SHELXTL, Bruker'
_computing_publication_material 'Bruker SHELXTL'
_computing_structure_refinement 'SHELXL-97 (Sheldrick, 1997)'
_computing_structure_solution 'SHELXS-97 (Sheldrick, 1990)'
_diffrn_ambient_temperature 173(2)
_diffrn_measured_fraction_theta_full 0.992
_diffrn_measured_fraction_theta_max 0.992
_diffrn_measurement_device_type 'Bruker SMART Platform CCD'
_diffrn_measurement_method 'area detector, omega scans per phi'
_diffrn_radiation_monochromator graphite
_diffrn_radiation_source 'normal-focus sealed tube'
_diffrn_radiation_type MoK\a
_diffrn_radiation_wavelength 0.71073
_diffrn_reflns_av_R_equivalents 0.0224
_diffrn_reflns_av_sigmaI/netI 0.0150
_diffrn_reflns_limit_h_max 10
_diffrn_reflns_limit_h_min -10
_diffrn_reflns_limit_k_max 21
_diffrn_reflns_limit_k_min -21
_diffrn_reflns_limit_l_max 21
_diffrn_reflns_limit_l_min -21
_diffrn_reflns_number 26654
_diffrn_reflns_theta_full 27.49
_diffrn_reflns_theta_max 27.49
_diffrn_reflns_theta_min 1.71
_exptl_absorpt_coefficient_mu 1.439
_exptl_absorpt_correction_T_max 0.7149
_exptl_absorpt_correction_T_min 0.5332
_exptl_absorpt_correction_type multi-scan
_exptl_absorpt_process_details 'SADABS, R. Blessing, 1995'
_exptl_crystal_colour red
_exptl_crystal_density_diffrn 1.626
_exptl_crystal_density_method 'not measured'
_exptl_crystal_description block
_exptl_crystal_F_000 1160
_exptl_crystal_size_max 0.50
_exptl_crystal_size_mid 0.30
_exptl_crystal_size_min 0.25
_refine_diff_density_max 0.543
_refine_diff_density_min -0.395
_refine_diff_density_rms 0.058
_refine_ls_extinction_method none
_refine_ls_goodness_of_fit_ref 1.004
_refine_ls_hydrogen_treatment constr
_refine_ls_matrix_type full
_refine_ls_number_parameters 310
_refine_ls_number_reflns 5310
_refine_ls_number_restraints 9
_refine_ls_restrained_S_all 1.004
_refine_ls_R_factor_all 0.0275
_refine_ls_R_factor_gt 0.0234
_refine_ls_shift/su_max 0.001
_refine_ls_shift/su_mean 0.000
_refine_ls_structure_factor_coef Fsqd
_refine_ls_weighting_details 'calc w=1/[\s^2^(Fo^2^)+(0.0346P)^2^+1.7175P] where P=(Fo^2^+2Fc^2^)/3'
_refine_ls_weighting_scheme calc
_refine_ls_wR_factor_gt 0.0618
_refine_ls_wR_factor_ref 0.0651
_reflns_number_gt 4795
_reflns_number_total 5310
_reflns_threshold_expression >2sigma(I)
_cod_data_source_file om1006825_si_003.cif
_cod_data_source_block 5
_cod_depositor_comments
;
The following automatic conversions were performed:

'_symmetry_cell_setting' value 'Monoclinic' changed to 'monoclinic'
according to /home/saulius/struct/CIF-dictionaries/cif_core.dic
dictionary named 'cif_core.dic' version 2.4.1 from 2010-06-29.

Automatic conversion script
Id: cif_fix_values 1715 2011-07-08 13:25:40Z adriana 
;
_cod_original_sg_symbol_H-M P2(1)/c
_cod_database_code 4066860

loop_
_symmetry_equiv_pos_as_xyz
'x, y, z'
'-x, y+1/2, -z+1/2'
'-x, -y, -z'
'x, -y-1/2, z-1/2'

loop_
_atom_site_label
_atom_site_type_symbol
_atom_site_fract_x
_atom_site_fract_y
_atom_site_fract_z
_atom_site_U_iso_or_equiv
_atom_site_adp_type
_atom_site_occupancy
_atom_site_symmetry_multiplicity
_atom_site_calc_flag
_atom_site_refinement_flags
_atom_site_disorder_assembly
_atom_site_disorder_group
Mo1 Mo 0.192729(19) 0.150625(9) 0.125565(9) 0.02720(6) Uani 1 1 d . A .
Ni1 Ni 0.37602(3) 0.284839(15) 0.112497(14) 0.03219(7) Uani 1 1 d D . .
P1 P 0.31632(6) 0.34921(3) 0.21666(3) 0.03101(11) Uani 1 1 d . A .
O1 O 0.0642(3) 0.28945(11) 0.01255(11) 0.0631(5) Uani 1 1 d . . .
O2 O 0.5705(2) 0.13120(13) 0.13410(12) 0.0605(5) Uani 1 1 d . . .
O3 O 0.1669(2) 0.06277(10) -0.03574(9) 0.0464(4) Uani 1 1 d . A .
C1 C 0.1258(3) 0.24150(14) 0.05632(12) 0.0416(5) Uani 1 1 d . A .
C2 C 0.4307(3) 0.14464(13) 0.12763(12) 0.0383(5) Uani 1 1 d . A .
C3 C 0.1794(2) 0.09578(12) 0.02468(12) 0.0330(4) Uani 1 1 d . . .
C4 C 0.1228(2) 0.16950(13) 0.25610(11) 0.0311(4) Uani 1 1 d . . .
C5 C 0.2080(3) 0.09647(14) 0.25451(12) 0.0409(5) Uani 1 1 d . A .
H5A H 0.3115 0.0823 0.2896 0.049 Uiso 1 1 calc R . .
C6 C 0.1151(3) 0.04403(14) 0.20113(15) 0.0499(6) Uani 1 1 d . . .
H6A H 0.1401 -0.0135 0.1932 0.060 Uiso 1 1 calc R A .
C7 C -0.0295(3) 0.08405(15) 0.16894(14) 0.0470(5) Uani 1 1 d . A .
H7A H -0.1244 0.0598 0.1342 0.056 Uiso 1 1 calc R . .
C8 C -0.0252(2) 0.16122(14) 0.20247(12) 0.0371(4) Uani 1 1 d . A .
H8A H -0.1160 0.2012 0.1942 0.045 Uiso 1 1 calc R . .
C9 C 0.1716(2) 0.23844(13) 0.30980(11) 0.0354(4) Uani 1 1 d . A .
H9A H 0.2888 0.2325 0.3315 0.042 Uiso 1 1 calc R . .
H9B H 0.1076 0.2361 0.3549 0.042 Uiso 1 1 calc R . .
C10 C 0.1471(2) 0.32032(13) 0.27109(12) 0.0365(4) Uani 1 1 d . . .
H10A H 0.1367 0.3606 0.3126 0.044 Uiso 1 1 calc R A .
H10B H 0.0434 0.3202 0.2340 0.044 Uiso 1 1 calc R . .
C11 C 0.2542(3) 0.44992(13) 0.18458(11) 0.0368(4) Uani 1 1 d . . .
C12 C 0.1060(3) 0.45902(17) 0.13466(14) 0.0520(6) Uani 1 1 d . A .
H12A H 0.0349 0.4147 0.1231 0.062 Uiso 1 1 calc R . .
C13 C 0.0630(4) 0.5335(2) 0.10198(15) 0.0653(8) Uani 1 1 d . . .
H13A H -0.0383 0.5398 0.0684 0.078 Uiso 1 1 calc R A .
C14 C 0.1652(4) 0.59778(18) 0.11769(15) 0.0607(8) Uani 1 1 d . A .
H14A H 0.1357 0.6479 0.0941 0.073 Uiso 1 1 calc R . .
C15 C 0.3095(3) 0.58966(15) 0.16723(15) 0.0522(6) Uani 1 1 d . . .
H15A H 0.3793 0.6344 0.1788 0.063 Uiso 1 1 calc R A .
C16 C 0.3543(3) 0.51585(13) 0.20074(13) 0.0406(5) Uani 1 1 d . A .
H16A H 0.4548 0.5107 0.2351 0.049 Uiso 1 1 calc R . .
C17 C 0.4840(2) 0.36131(11) 0.29708(11) 0.0293(4) Uani 1 1 d . . .
C18 C 0.4727(2) 0.41332(12) 0.36006(11) 0.0327(4) Uani 1 1 d . A .
H18A H 0.3769 0.4448 0.3606 0.039 Uiso 1 1 calc R . .
C19 C 0.6008(3) 0.41922(14) 0.42182(13) 0.0415(5) Uani 1 1 d . . .
H19A H 0.5930 0.4551 0.4642 0.050 Uiso 1 1 calc R A .
C20 C 0.7394(3) 0.37322(16) 0.42193(15) 0.0502(6) Uani 1 1 d . A .
H20A H 0.8269 0.3774 0.4643 0.060 Uiso 1 1 calc R . .
C21 C 0.7507(3) 0.32131(16) 0.36068(18) 0.0536(6) Uani 1 1 d . . .
H21A H 0.8461 0.2894 0.3610 0.064 Uiso 1 1 calc R A .
C22 C 0.6247(3) 0.31494(14) 0.29859(15) 0.0432(5) Uani 1 1 d . A .
H22A H 0.6341 0.2787 0.2566 0.052 Uiso 1 1 calc R . .
C23 C 0.5737(4) 0.3597(2) 0.10668(19) 0.0386(6) Uani 0.640(3) 1 d PD A 1
H23A H 0.5649 0.4145 0.1270 0.046 Uiso 0.640(3) 1 calc PR A 1
H23B H 0.6844 0.3360 0.1194 0.046 Uiso 0.640(3) 1 calc PR A 1
C24 C 0.4881(5) 0.3431(2) 0.0316(2) 0.0351(9) Uani 0.640(3) 1 d PD A 1
C25 C 0.4796(5) 0.2630(2) 0.0092(3) 0.0376(10) Uani 0.640(3) 1 d PD A 1
H25A H 0.5840 0.2329 0.0150 0.045 Uiso 0.640(3) 1 calc PR A 1
H25B H 0.4034 0.2493 -0.0390 0.045 Uiso 0.640(3) 1 calc PR A 1
C26 C 0.3871(5) 0.4060(2) -0.0165(2) 0.0455(9) Uani 0.640(3) 1 d PD A 1
H26A H 0.4550 0.4328 -0.0514 0.068 Uiso 0.640(3) 1 calc PR A 1
H26B H 0.3480 0.4451 0.0193 0.068 Uiso 0.640(3) 1 calc PR A 1
H26C H 0.2930 0.3808 -0.0484 0.068 Uiso 0.640(3) 1 calc PR A 1
C23' C 0.4695(7) 0.3900(3) 0.0757(4) 0.0386(6) Uani 0.360(3) 1 d PD A 2
H23C H 0.3939 0.4239 0.0399 0.046 Uiso 0.360(3) 1 calc PR A 2
H23D H 0.5433 0.4203 0.1157 0.046 Uiso 0.360(3) 1 calc PR A 2
C24' C 0.5372(7) 0.3241(4) 0.0416(5) 0.0351(9) Uani 0.360(3) 1 d PD A 2
C25' C 0.4266(9) 0.2729(5) -0.0027(5) 0.0376(10) Uani 0.360(3) 1 d PD A 2
H25C H 0.4697 0.2207 -0.0174 0.045 Uiso 0.360(3) 1 calc PR A 2
H25D H 0.3477 0.2973 -0.0449 0.045 Uiso 0.360(3) 1 calc PR A 2
C26' C 0.7141(6) 0.3003(4) 0.0661(4) 0.0439(15) Uani 0.360(3) 1 d PD A 2
H26D H 0.7842 0.3288 0.0334 0.066 Uiso 0.360(3) 1 calc PR A 2
H26E H 0.7259 0.2428 0.0588 0.066 Uiso 0.360(3) 1 calc PR A 2
H26F H 0.7469 0.3139 0.1220 0.066 Uiso 0.360(3) 1 calc PR A 2

loop_
_atom_site_aniso_label
_atom_site_aniso_U_11
_atom_site_aniso_U_22
_atom_site_aniso_U_33
_atom_site_aniso_U_23
_atom_site_aniso_U_13
_atom_site_aniso_U_12
Mo1 0.02908(9) 0.03036(9) 0.02207(9) -0.00176(6) 0.00319(6) -0.00112(6)
Ni1 0.04182(14) 0.03304(13) 0.02377(12) -0.00616(9) 0.01192(10) -0.00587(10)
P1 0.0352(3) 0.0342(3) 0.0247(2) -0.00675(18) 0.00801(19) -0.00347(19)
O1 0.0761(13) 0.0554(11) 0.0495(10) 0.0143(8) -0.0211(9) 0.0018(9)
O2 0.0317(8) 0.0813(13) 0.0673(12) 0.0200(10) 0.0026(8) 0.0007(8)
O3 0.0516(9) 0.0548(10) 0.0330(8) -0.0146(7) 0.0060(7) -0.0059(8)
C1 0.0517(12) 0.0413(11) 0.0295(10) -0.0017(9) -0.0032(9) 0.0003(10)
C2 0.0356(11) 0.0497(12) 0.0290(10) 0.0038(8) 0.0023(8) -0.0061(9)
C3 0.0311(9) 0.0372(10) 0.0304(9) -0.0022(8) 0.0034(7) -0.0028(8)
C4 0.0278(9) 0.0417(10) 0.0248(9) 0.0010(8) 0.0076(7) -0.0012(8)
C5 0.0446(11) 0.0487(12) 0.0318(10) 0.0111(9) 0.0136(9) 0.0088(10)
C6 0.0731(16) 0.0348(11) 0.0482(13) 0.0016(10) 0.0310(12) -0.0042(11)
C7 0.0470(12) 0.0531(14) 0.0436(12) -0.0120(10) 0.0164(10) -0.0196(11)
C8 0.0278(9) 0.0500(12) 0.0343(10) -0.0055(9) 0.0070(8) -0.0034(8)
C9 0.0331(9) 0.0531(12) 0.0210(8) -0.0041(8) 0.0070(7) -0.0070(9)
C10 0.0346(10) 0.0452(11) 0.0314(10) -0.0117(9) 0.0107(8) -0.0037(9)
C11 0.0415(11) 0.0451(11) 0.0233(9) -0.0031(8) 0.0027(8) 0.0059(9)
C12 0.0492(13) 0.0676(16) 0.0366(12) -0.0119(11) -0.0031(10) 0.0087(12)
C13 0.0643(17) 0.091(2) 0.0356(12) -0.0055(13) -0.0097(11) 0.0389(16)
C14 0.085(2) 0.0579(16) 0.0380(13) 0.0039(11) 0.0040(13) 0.0323(15)
C15 0.0676(16) 0.0432(13) 0.0457(13) 0.0081(10) 0.0079(11) 0.0120(11)
C16 0.0468(12) 0.0395(11) 0.0345(11) 0.0052(9) 0.0020(9) 0.0037(9)
C17 0.0299(9) 0.0289(9) 0.0299(9) 0.0007(7) 0.0067(7) -0.0015(7)
C18 0.0364(10) 0.0327(10) 0.0289(9) -0.0001(7) 0.0045(7) 0.0002(8)
C19 0.0470(12) 0.0449(12) 0.0310(10) 0.0039(9) 0.0005(9) -0.0111(10)
C20 0.0360(11) 0.0573(14) 0.0535(14) 0.0202(12) -0.0071(10) -0.0135(10)
C21 0.0292(10) 0.0514(14) 0.0803(19) 0.0163(14) 0.0084(11) 0.0052(10)
C22 0.0370(11) 0.0370(11) 0.0590(14) -0.0012(10) 0.0190(10) 0.0011(9)
C23 0.0400(15) 0.0387(15) 0.0396(16) -0.0026(12) 0.0145(12) -0.0060(11)
C24 0.038(2) 0.038(2) 0.0320(15) 0.0029(15) 0.0167(16) 0.0024(15)
C25 0.046(3) 0.0408(17) 0.0288(18) -0.0007(14) 0.0149(19) 0.0055(18)
C26 0.062(2) 0.0366(18) 0.0400(18) 0.0070(14) 0.0155(16) 0.0074(16)
C23' 0.0400(15) 0.0387(15) 0.0396(16) -0.0026(12) 0.0145(12) -0.0060(11)
C24' 0.038(2) 0.038(2) 0.0320(15) 0.0029(15) 0.0167(16) 0.0024(15)
C25' 0.046(3) 0.0408(17) 0.0288(18) -0.0007(14) 0.0149(19) 0.0055(18)
C26' 0.038(3) 0.054(4) 0.041(3) 0.000(3) 0.013(2) -0.002(3)

loop_
_atom_type_symbol
_atom_type_description
_atom_type_scat_dispersion_real
_atom_type_scat_dispersion_imag
_atom_type_scat_source
C C 0.0033 0.0016 'International Tables Vol C Tables 4.2.6.8 and 6.1.1.4'
H H 0.0000 0.0000 'International Tables Vol C Tables 4.2.6.8 and 6.1.1.4'
O O 0.0106 0.0060 'International Tables Vol C Tables 4.2.6.8 and 6.1.1.4'
P P 0.1023 0.0942 'International Tables Vol C Tables 4.2.6.8 and 6.1.1.4'
Ni Ni 0.3393 1.1124 'International Tables Vol C Tables 4.2.6.8 and 6.1.1.4'
Mo Mo -1.6832 0.6857 'International Tables Vol C Tables 4.2.6.8 and 6.1.1.4'

loop_
_geom_angle_atom_site_label_1
_geom_angle_atom_site_label_2
_geom_angle_atom_site_label_3
_geom_angle
C3 Mo1 C2 85.77(9)
C3 Mo1 C1 81.89(9)
C2 Mo1 C1 104.41(10)
C3 Mo1 C6 97.93(8)
C2 Mo1 C6 107.37(9)
C1 Mo1 C6 148.13(10)
C3 Mo1 C7 95.82(8)
C2 Mo1 C7 142.29(9)
C1 Mo1 C7 113.14(10)
C6 Mo1 C7 35.00(9)
C3 Mo1 C5 129.06(8)
C2 Mo1 C5 92.18(8)
C1 Mo1 C5 146.39(9)
C6 Mo1 C5 34.91(9)
C7 Mo1 C5 57.93(8)
C3 Mo1 C8 124.81(8)
C2 Mo1 C8 145.69(8)
C1 Mo1 C8 95.89(9)
C6 Mo1 C8 57.95(8)
C7 Mo1 C8 34.89(8)
C5 Mo1 C8 57.51(8)
C3 Mo1 C4 153.47(8)
C2 Mo1 C4 110.97(8)
C1 Mo1 C4 111.87(8)
C6 Mo1 C4 58.15(8)
C7 Mo1 C4 58.22(7)
C5 Mo1 C4 34.58(7)
C8 Mo1 C4 34.83(7)
C3 Mo1 Ni1 106.45(6)
C2 Mo1 Ni1 58.82(7)
C1 Mo1 Ni1 54.78(7)
C6 Mo1 Ni1 150.20(7)
C7 Mo1 Ni1 151.55(6)
C5 Mo1 Ni1 115.61(6)
C8 Mo1 Ni1 116.80(5)
C4 Mo1 Ni1 99.91(5)
C24 Ni1 C24' 14.94(19)
C24 Ni1 C23' 31.7(2)
C24' Ni1 C23' 40.12(16)
C24 Ni1 C23 40.11(12)
C24' Ni1 C23 35.8(2)
C23' Ni1 C23 30.1(2)
C24 Ni1 C25' 39.5(3)
C24' Ni1 C25' 39.86(18)
C23' Ni1 C25' 70.3(2)
C23 Ni1 C25' 75.6(2)
C24 Ni1 C25 39.74(13)
C24' Ni1 C25 34.7(2)
C23' Ni1 C25 71.4(2)
C23 Ni1 C25 69.62(14)
C25' Ni1 C25 13.3(2)
C24 Ni1 P1 119.31(10)
C24' Ni1 P1 124.15(16)
C23' Ni1 P1 87.63(15)
C23 Ni1 P1 90.26(9)
C25' Ni1 P1 155.8(2)
C25 Ni1 P1 158.63(12)
C24 Ni1 C1 109.98(12)
C24' Ni1 C1 118.97(19)
C23' Ni1 C1 120.16(18)
C23 Ni1 C1 148.11(11)
C25' Ni1 C1 81.84(19)
C25 Ni1 C1 92.30(13)
P1 Ni1 C1 102.03(6)
C24 Ni1 C2 116.90(11)
C24' Ni1 C2 104.75(17)
C23' Ni1 C2 143.17(15)
C23 Ni1 C2 117.57(11)
C25' Ni1 C2 87.0(3)
C25 Ni1 C2 80.03(12)
P1 Ni1 C2 117.11(5)
C1 Ni1 C2 82.94(8)
C24 Ni1 Mo1 139.88(10)
C24' Ni1 Mo1 136.93(16)
C23' Ni1 Mo1 164.62(18)
C23 Ni1 Mo1 161.72(10)
C25' Ni1 Mo1 100.5(2)
C25 Ni1 Mo1 102.55(12)
P1 Ni1 Mo1 98.784(16)
C1 Ni1 Mo1 44.91(6)
C2 Ni1 Mo1 44.16(5)
C17 P1 C11 105.92(9)
C17 P1 C10 101.45(9)
C11 P1 C10 101.20(10)
C17 P1 Ni1 115.74(6)
C11 P1 Ni1 107.37(7)
C10 P1 Ni1 123.19(7)
O1 C1 Mo1 169.9(2)
O1 C1 Ni1 109.80(18)
Mo1 C1 Ni1 80.30(8)
O2 C2 Mo1 170.6(2)
O2 C2 Ni1 111.62(17)
Mo1 C2 Ni1 77.03(8)
O3 C3 Mo1 178.13(17)
C5 C4 C8 106.59(19)
C5 C4 C9 126.13(18)
C8 C4 C9 127.02(19)
C5 C4 Mo1 71.60(11)
C8 C4 Mo1 71.63(11)
C9 C4 Mo1 126.30(13)
C6 C5 C4 109.0(2)
C6 C5 Mo1 71.72(13)
C4 C5 Mo1 73.82(11)
C6 C5 H5A 125.3
C4 C5 H5A 125.3
Mo1 C5 H5A 125.3
C7 C6 C5 107.9(2)
C7 C6 Mo1 72.65(13)
C5 C6 Mo1 73.37(13)
C7 C6 H6A 125.8
C5 C6 H6A 125.8
Mo1 C6 H6A 125.8
C6 C7 C8 107.8(2)
C6 C7 Mo1 72.35(13)
C8 C7 Mo1 73.37(12)
C6 C7 H7A 125.9
C8 C7 H7A 125.9
Mo1 C7 H7A 125.9
C7 C8 C4 108.7(2)
C7 C8 Mo1 71.73(12)
C4 C8 Mo1 73.53(11)
C7 C8 H8A 125.5
C4 C8 H8A 125.5
Mo1 C8 H8A 125.5
C4 C9 C10 115.08(16)
C4 C9 H9A 108.5
C10 C9 H9A 108.5
C4 C9 H9B 108.5
C10 C9 H9B 108.5
H9A C9 H9B 107.5
C9 C10 P1 112.98(14)
C9 C10 H10A 109.0
P1 C10 H10A 109.0
C9 C10 H10B 109.0
P1 C10 H10B 109.0
H10A C10 H10B 107.8
C16 C11 C12 118.7(2)
C16 C11 P1 123.05(16)
C12 C11 P1 117.92(19)
C13 C12 C11 119.6(3)
C13 C12 H12A 120.2
C11 C12 H12A 120.2
C14 C13 C12 120.8(2)
C14 C13 H13A 119.6
C12 C13 H13A 119.6
C15 C14 C13 120.0(3)
C15 C14 H14A 120.0
C13 C14 H14A 120.0
C14 C15 C16 120.1(3)
C14 C15 H15A 120.0
C16 C15 H15A 120.0
C11 C16 C15 120.9(2)
C11 C16 H16A 119.6
C15 C16 H16A 119.6
C22 C17 C18 118.57(19)
C22 C17 P1 119.67(16)
C18 C17 P1 121.68(15)
C19 C18 C17 120.23(19)
C19 C18 H18A 119.9
C17 C18 H18A 119.9
C20 C19 C18 120.3(2)
C20 C19 H19A 119.9
C18 C19 H19A 119.9
C21 C20 C19 119.8(2)
C21 C20 H20A 120.1
C19 C20 H20A 120.1
C20 C21 C22 120.7(2)
C20 C21 H21A 119.7
C22 C21 H21A 119.7
C21 C22 C17 120.4(2)
C21 C22 H22A 119.8
C17 C22 H22A 119.8
C24 C23 Ni1 67.8(2)
C24 C23 H23A 116.9
Ni1 C23 H23A 116.9
C24 C23 H23B 116.9
Ni1 C23 H23B 116.9
H23A C23 H23B 113.9
C25 C24 C23 116.2(3)
C25 C24 C26 121.3(3)
C23 C24 C26 121.7(3)
C25 C24 Ni1 73.1(3)
C23 C24 Ni1 72.1(2)
C26 C24 Ni1 116.1(3)
C24 C25 Ni1 67.1(2)
C24 C25 H25A 117.0
Ni1 C25 H25A 117.0
C24 C25 H25B 117.0
Ni1 C25 H25B 117.0
H25A C25 H25B 114.0
C24' C23' Ni1 68.6(4)
C24' C23' H23C 116.8
Ni1 C23' H23C 116.8
C24' C23' H23D 116.8
Ni1 C23' H23D 116.8
H23C C23' H23D 113.8
C25' C24' C23' 116.3(5)
C25' C24' C26' 121.2(5)
C23' C24' C26' 121.1(5)
C25' C24' Ni1 71.9(5)
C23' C24' Ni1 71.3(4)
C26' C24' Ni1 115.8(5)
C24' C25' Ni1 68.2(5)
C24' C25' H25C 116.9
Ni1 C25' H25C 116.9
C24' C25' H25D 116.9
Ni1 C25' H25D 116.9
H25C C25' H25D 113.9
C24' C26' H26D 109.5
C24' C26' H26E 109.5
H26D C26' H26E 109.5
C24' C26' H26F 109.5
H26D C26' H26F 109.5
H26E C26' H26F 109.5

loop_
_geom_bond_atom_site_label_1
_geom_bond_atom_site_label_2
_geom_bond_distance
Mo1 C3 1.940(2)
Mo1 C2 1.957(2)
Mo1 C1 1.961(2)
Mo1 C6 2.344(2)
Mo1 C7 2.348(2)
Mo1 C5 2.365(2)
Mo1 C8 2.369(2)
Mo1 C4 2.3940(18)
Mo1 Ni1 2.7379(3)
Ni1 C24 2.014(4)
Ni1 C24' 2.023(8)
Ni1 C23' 2.058(5)
Ni1 C23 2.069(3)
Ni1 C25' 2.071(9)
Ni1 C25 2.092(5)
Ni1 P1 2.1908(5)
Ni1 C1 2.269(2)
Ni1 C2 2.404(2)
P1 C17 1.818(2)
P1 C11 1.828(2)
P1 C10 1.841(2)
O1 C1 1.165(3)
O2 C2 1.163(3)
O3 C3 1.161(2)
C4 C5 1.415(3)
C4 C8 1.426(3)
C4 C9 1.496(3)
C5 C6 1.413(4)
C5 H5A 1.0000
C6 C7 1.411(4)
C6 H6A 1.0000
C7 C8 1.414(3)
C7 H7A 1.0000
C8 H8A 1.0000
C9 C10 1.526(3)
C9 H9A 0.9900
C9 H9B 0.9900
C10 H10A 0.9900
C10 H10B 0.9900
C11 C16 1.385(3)
C11 C12 1.397(3)
C12 C13 1.394(4)
C12 H12A 0.9500
C13 C14 1.373(5)
C13 H13A 0.9500
C14 C15 1.366(4)
C14 H14A 0.9500
C15 C16 1.393(3)
C15 H15A 0.9500
C16 H16A 0.9500
C17 C22 1.393(3)
C17 C18 1.396(3)
C18 C19 1.388(3)
C18 H18A 0.9500
C19 C20 1.377(4)
C19 H19A 0.9500
C20 C21 1.373(4)
C20 H20A 0.9500
C21 C22 1.380(4)
C21 H21A 0.9500
C22 H22A 0.9500
C23 C24 1.401(4)
C23 H23A 0.9900
C23 H23B 0.9900
C24 C25 1.397(4)
C24 C26 1.514(4)
C25 H25A 0.9900
C25 H25B 0.9900
C26 H26A 0.9800
C26 H26B 0.9800
C26 H26C 0.9800
C23' C24' 1.400(5)
C23' H23C 0.9900
C23' H23D 0.9900
C24' C25' 1.396(5)
C24' C26' 1.513(5)
C25' H25C 0.9900
C25' H25D 0.9900
C26' H26D 0.9800
C26' H26E 0.9800
C26' H26F 0.9800

loop_
_geom_torsion_atom_site_label_1
_geom_torsion_atom_site_label_2
_geom_torsion_atom_site_label_3
_geom_torsion_atom_site_label_4
_geom_torsion
C3 Mo1 Ni1 C24 3.21(17)
C2 Mo1 Ni1 C24 77.63(17)
C1 Mo1 Ni1 C24 -63.93(18)
C6 Mo1 Ni1 C24 146.9(2)
C7 Mo1 Ni1 C24 -136.9(2)
C5 Mo1 Ni1 C24 153.69(17)
C8 Mo1 Ni1 C24 -141.47(17)
C4 Mo1 Ni1 C24 -173.77(16)
C3 Mo1 Ni1 C24' -18.9(3)
C2 Mo1 Ni1 C24' 55.5(3)
C1 Mo1 Ni1 C24' -86.1(3)
C6 Mo1 Ni1 C24' 124.7(3)
C7 Mo1 Ni1 C24' -159.0(3)
C5 Mo1 Ni1 C24' 131.5(3)
C8 Mo1 Ni1 C24' -163.6(3)
C4 Mo1 Ni1 C24' 164.1(3)
C3 Mo1 Ni1 C23' 51.6(5)
C2 Mo1 Ni1 C23' 126.0(5)
C1 Mo1 Ni1 C23' -15.6(5)
C6 Mo1 Ni1 C23' -164.8(5)
C7 Mo1 Ni1 C23' -88.5(6)
C5 Mo1 Ni1 C23' -157.9(5)
C8 Mo1 Ni1 C23' -93.1(5)
C4 Mo1 Ni1 C23' -125.4(5)
C3 Mo1 Ni1 C23 -75.7(3)
C2 Mo1 Ni1 C23 -1.3(3)
C1 Mo1 Ni1 C23 -142.9(3)
C6 Mo1 Ni1 C23 67.9(3)
C7 Mo1 Ni1 C23 144.2(3)
C5 Mo1 Ni1 C23 74.7(3)
C8 Mo1 Ni1 C23 139.6(3)
C4 Mo1 Ni1 C23 107.3(3)
C3 Mo1 Ni1 C25' 0.1(2)
C2 Mo1 Ni1 C25' 74.5(2)
C1 Mo1 Ni1 C25' -67.0(2)
C6 Mo1 Ni1 C25' 143.7(3)
C7 Mo1 Ni1 C25' -140.0(3)
C5 Mo1 Ni1 C25' 150.6(2)
C8 Mo1 Ni1 C25' -144.6(2)
C4 Mo1 Ni1 C25' -176.9(2)
C3 Mo1 Ni1 C25 -13.35(13)
C2 Mo1 Ni1 C25 61.06(13)
C1 Mo1 Ni1 C25 -80.50(14)
C6 Mo1 Ni1 C25 130.28(17)
C7 Mo1 Ni1 C25 -153.44(18)
C5 Mo1 Ni1 C25 137.13(13)
C8 Mo1 Ni1 C25 -158.04(13)
C4 Mo1 Ni1 C25 169.66(12)
C3 Mo1 Ni1 P1 165.40(6)
C2 Mo1 Ni1 P1 -120.18(7)
C1 Mo1 Ni1 P1 98.26(8)
C6 Mo1 Ni1 P1 -50.96(13)
C7 Mo1 Ni1 P1 25.31(14)
C5 Mo1 Ni1 P1 -44.12(6)
C8 Mo1 Ni1 P1 20.72(6)
C4 Mo1 Ni1 P1 -11.58(5)
C3 Mo1 Ni1 C1 67.14(10)
C2 Mo1 Ni1 C1 141.56(11)
C6 Mo1 Ni1 C1 -149.22(15)
C7 Mo1 Ni1 C1 -72.95(16)
C5 Mo1 Ni1 C1 -142.38(10)
C8 Mo1 Ni1 C1 -77.55(10)
C4 Mo1 Ni1 C1 -109.85(9)
C3 Mo1 Ni1 C2 -74.42(9)
C1 Mo1 Ni1 C2 -141.56(11)
C6 Mo1 Ni1 C2 69.22(14)
C7 Mo1 Ni1 C2 145.49(15)
C5 Mo1 Ni1 C2 76.06(9)
C8 Mo1 Ni1 C2 140.90(9)
C4 Mo1 Ni1 C2 108.60(9)
C24 Ni1 P1 C17 -81.00(14)
C24' Ni1 P1 C17 -64.4(2)
C23' Ni1 P1 C17 -82.00(18)
C23 Ni1 P1 C17 -51.99(12)
C25' Ni1 P1 C17 -105.4(5)
C25 Ni1 P1 C17 -71.3(3)
C1 Ni1 P1 C17 157.66(9)
C2 Ni1 P1 C17 69.49(9)
Mo1 Ni1 P1 C17 112.06(7)
C24 Ni1 P1 C11 37.02(14)
C24' Ni1 P1 C11 53.7(2)
C23' Ni1 P1 C11 36.03(19)
C23 Ni1 P1 C11 66.03(12)
C25' Ni1 P1 C11 12.6(5)
C25 Ni1 P1 C11 46.8(3)
C1 Ni1 P1 C11 -84.32(10)
C2 Ni1 P1 C11 -172.48(9)
Mo1 Ni1 P1 C11 -129.91(7)
C24 Ni1 P1 C10 153.63(14)
C24' Ni1 P1 C10 170.3(2)
C23' Ni1 P1 C10 152.64(19)
C23 Ni1 P1 C10 -177.36(13)
C25' Ni1 P1 C10 129.2(5)
C25 Ni1 P1 C10 163.4(3)
C1 Ni1 P1 C10 32.29(11)
C2 Ni1 P1 C10 -55.87(11)
Mo1 Ni1 P1 C10 -13.30(9)
C3 Mo1 C1 O1 67.3(12)
C2 Mo1 C1 O1 150.8(12)
C6 Mo1 C1 O1 -24.7(13)
C7 Mo1 C1 O1 -25.6(12)
C5 Mo1 C1 O1 -92.0(12)
C8 Mo1 C1 O1 -57.1(12)
C4 Mo1 C1 O1 -89.1(12)
Ni1 Mo1 C1 O1 -175.9(12)
C3 Mo1 C1 Ni1 -116.79(8)
C2 Mo1 C1 Ni1 -33.31(9)
C6 Mo1 C1 Ni1 151.21(13)
C7 Mo1 C1 Ni1 150.31(7)
C5 Mo1 C1 Ni1 83.91(16)
C8 Mo1 C1 Ni1 118.81(7)
C4 Mo1 C1 Ni1 86.77(8)
C24 Ni1 C1 O1 -38.8(2)
C24' Ni1 C1 O1 -51.9(3)
C23' Ni1 C1 O1 -5.5(3)
C23 Ni1 C1 O1 -21.8(3)
C25' Ni1 C1 O1 -66.9(3)
C25 Ni1 C1 O1 -75.2(2)
P1 Ni1 C1 O1 88.81(19)
C2 Ni1 C1 O1 -154.9(2)
Mo1 Ni1 C1 O1 179.2(2)
C24 Ni1 C1 Mo1 141.99(11)
C24' Ni1 C1 Mo1 128.85(19)
C23' Ni1 C1 Mo1 175.28(17)
C23 Ni1 C1 Mo1 159.01(18)
C25' Ni1 C1 Mo1 113.8(3)
C25 Ni1 C1 Mo1 105.53(13)
P1 Ni1 C1 Mo1 -90.42(6)
C2 Ni1 C1 Mo1 25.87(7)
C3 Mo1 C2 O2 -89.8(13)
C1 Mo1 C2 O2 -170.3(12)
C6 Mo1 C2 O2 7.2(13)
C7 Mo1 C2 O2 4.2(13)
C5 Mo1 C2 O2 39.2(13)
C8 Mo1 C2 O2 65.3(13)
C4 Mo1 C2 O2 69.0(13)
Ni1 Mo1 C2 O2 158.0(13)
C3 Mo1 C2 Ni1 112.13(7)
C1 Mo1 C2 Ni1 31.63(8)
C6 Mo1 C2 Ni1 -150.87(7)
C7 Mo1 C2 Ni1 -153.82(11)
C5 Mo1 C2 Ni1 -118.85(7)
C8 Mo1 C2 Ni1 -92.75(14)
C4 Mo1 C2 Ni1 -89.05(7)
C24 Ni1 C2 O2 48.6(2)
C24' Ni1 C2 O2 39.3(3)
C23' Ni1 C2 O2 24.7(4)
C23 Ni1 C2 O2 3.3(2)
C25' Ni1 C2 O2 75.4(3)
C25 Ni1 C2 O2 63.9(2)
P1 Ni1 C2 O2 -102.56(17)
C1 Ni1 C2 O2 157.50(18)
Mo1 Ni1 C2 O2 -176.2(2)
C24 Ni1 C2 Mo1 -135.11(12)
C24' Ni1 C2 Mo1 -144.42(19)
C23' Ni1 C2 Mo1 -159.0(3)
C23 Ni1 C2 Mo1 179.53(11)
C25' Ni1 C2 Mo1 -108.39(19)
C25 Ni1 C2 Mo1 -119.85(13)
P1 Ni1 C2 Mo1 73.68(7)
C1 Ni1 C2 Mo1 -26.25(7)
C2 Mo1 C3 O3 173(100)
C1 Mo1 C3 O3 -82(6)
C6 Mo1 C3 O3 66(6)
C7 Mo1 C3 O3 31(6)
C5 Mo1 C3 O3 84(6)
C8 Mo1 C3 O3 10(6)
C4 Mo1 C3 O3 42(6)
Ni1 Mo1 C3 O3 -131(6)
C3 Mo1 C4 C5 65.2(2)
C2 Mo1 C4 C5 -61.04(15)
C1 Mo1 C4 C5 -177.21(13)
C6 Mo1 C4 C5 36.91(14)
C7 Mo1 C4 C5 78.35(15)
C8 Mo1 C4 C5 115.32(19)
Ni1 Mo1 C4 C5 -121.31(12)
C3 Mo1 C4 C8 -50.1(2)
C2 Mo1 C4 C8 -176.35(13)
C1 Mo1 C4 C8 67.48(15)
C6 Mo1 C4 C8 -78.41(15)
C7 Mo1 C4 C8 -36.96(13)
C5 Mo1 C4 C8 -115.31(19)
Ni1 Mo1 C4 C8 123.38(12)
C3 Mo1 C4 C9 -173.05(17)
C2 Mo1 C4 C9 60.74(19)
C1 Mo1 C4 C9 -55.42(19)
C6 Mo1 C4 C9 158.7(2)
C7 Mo1 C4 C9 -159.9(2)
C5 Mo1 C4 C9 121.8(2)
C8 Mo1 C4 C9 -122.9(2)
Ni1 Mo1 C4 C9 0.47(17)
C8 C4 C5 C6 0.0(2)
C9 C4 C5 C6 174.49(18)
Mo1 C4 C5 C6 -63.54(15)
C8 C4 C5 Mo1 63.53(14)
C9 C4 C5 Mo1 -121.98(18)
C3 Mo1 C5 C6 -31.55(18)
C2 Mo1 C5 C6 -117.87(15)
C1 Mo1 C5 C6 121.67(19)
C7 Mo1 C5 C6 37.69(14)
C8 Mo1 C5 C6 79.23(15)
C4 Mo1 C5 C6 116.98(19)
Ni1 Mo1 C5 C6 -174.06(12)
C3 Mo1 C5 C4 -148.53(12)
C2 Mo1 C5 C4 125.15(13)
C1 Mo1 C5 C4 4.7(2)
C6 Mo1 C5 C4 -116.98(19)
C7 Mo1 C5 C4 -79.28(14)
C8 Mo1 C5 C4 -37.75(12)
Ni1 Mo1 C5 C4 68.96(13)
C4 C5 C6 C7 -0.1(2)
Mo1 C5 C6 C7 -64.96(16)
C4 C5 C6 Mo1 64.88(14)
C3 Mo1 C6 C7 -88.82(14)
C2 Mo1 C6 C7 -176.85(14)
C1 Mo1 C6 C7 -1.4(2)
C5 Mo1 C6 C7 115.39(19)
C8 Mo1 C6 C7 37.53(13)
C4 Mo1 C6 C7 78.84(14)
Ni1 Mo1 C6 C7 126.21(14)
C3 Mo1 C6 C5 155.78(14)
C2 Mo1 C6 C5 67.76(15)
C1 Mo1 C6 C5 -116.83(19)
C7 Mo1 C6 C5 -115.39(19)
C8 Mo1 C6 C5 -77.86(14)
C4 Mo1 C6 C5 -36.55(12)
Ni1 Mo1 C6 C5 10.8(2)
C5 C6 C7 C8 0.1(3)
Mo1 C6 C7 C8 -65.30(15)
C5 C6 C7 Mo1 65.43(15)
C3 Mo1 C7 C6 95.53(14)
C2 Mo1 C7 C6 4.9(2)
C1 Mo1 C7 C6 179.18(14)
C5 Mo1 C7 C6 -37.60(14)
C8 Mo1 C7 C6 -115.5(2)
C4 Mo1 C7 C6 -78.60(14)
Ni1 Mo1 C7 C6 -122.68(15)
C3 Mo1 C7 C8 -148.98(14)
C2 Mo1 C7 C8 120.41(17)
C1 Mo1 C7 C8 -65.33(16)
C6 Mo1 C7 C8 115.5(2)
C5 Mo1 C7 C8 77.89(14)
C4 Mo1 C7 C8 36.90(12)
Ni1 Mo1 C7 C8 -7.2(2)
C6 C7 C8 C4 -0.1(2)
Mo1 C7 C8 C4 -64.75(14)
C6 C7 C8 Mo1 64.63(15)
C5 C4 C8 C7 0.1(2)
C9 C4 C8 C7 -174.35(19)
Mo1 C4 C8 C7 63.59(15)
C5 C4 C8 Mo1 -63.51(13)
C9 C4 C8 Mo1 122.06(19)
C3 Mo1 C8 C7 38.64(18)
C2 Mo1 C8 C7 -110.62(18)
C1 Mo1 C8 C7 122.85(15)
C6 Mo1 C8 C7 -37.65(15)
C5 Mo1 C8 C7 -79.20(16)
C4 Mo1 C8 C7 -116.7(2)
Ni1 Mo1 C8 C7 176.17(13)
C3 Mo1 C8 C4 155.31(12)
C2 Mo1 C8 C4 6.0(2)
C1 Mo1 C8 C4 -120.48(13)
C6 Mo1 C8 C4 79.02(14)
C7 Mo1 C8 C4 116.7(2)
C5 Mo1 C8 C4 37.47(13)
Ni1 Mo1 C8 C4 -67.16(13)
C5 C4 C9 C10 139.8(2)
C8 C4 C9 C10 -46.8(3)
Mo1 C4 C9 C10 46.9(2)
C4 C9 C10 P1 -82.33(18)
C17 P1 C10 C9 -67.56(15)
C11 P1 C10 C9 -176.56(14)
Ni1 P1 C10 C9 63.89(16)
C17 P1 C11 C16 19.8(2)
C10 P1 C11 C16 125.29(18)
Ni1 P1 C11 C16 -104.42(17)
C17 P1 C11 C12 -166.98(17)
C10 P1 C11 C12 -61.49(19)
Ni1 P1 C11 C12 68.81(18)
C16 C11 C12 C13 0.5(3)
P1 C11 C12 C13 -173.02(19)
C11 C12 C13 C14 0.6(4)
C12 C13 C14 C15 -1.4(4)
C13 C14 C15 C16 1.1(4)
C12 C11 C16 C15 -0.8(3)
P1 C11 C16 C15 172.37(18)
C14 C15 C16 C11 0.0(4)
C11 P1 C17 C22 -134.38(17)
C10 P1 C17 C22 120.31(17)
Ni1 P1 C17 C22 -15.56(18)
C11 P1 C17 C18 48.91(18)
C10 P1 C17 C18 -56.40(18)
Ni1 P1 C17 C18 167.73(14)
C22 C17 C18 C19 1.1(3)
P1 C17 C18 C19 177.88(15)
C17 C18 C19 C20 -0.7(3)
C18 C19 C20 C21 0.0(3)
C19 C20 C21 C22 0.3(4)
C20 C21 C22 C17 0.1(4)
C18 C17 C22 C21 -0.8(3)
P1 C17 C22 C21 -177.64(18)
C24' Ni1 C23 C24 23.4(3)
C23' Ni1 C23 C24 -54.2(4)
C25' Ni1 C23 C24 21.2(3)
C25 Ni1 C23 C24 33.7(2)
P1 Ni1 C23 C24 -138.97(19)
C1 Ni1 C23 C24 -25.3(3)
C2 Ni1 C23 C24 99.9(2)
Mo1 Ni1 C23 C24 101.0(3)
Ni1 C23 C24 C25 -60.1(4)
Ni1 C23 C24 C26 110.1(4)
C24' Ni1 C24 C25 61.3(8)
C23' Ni1 C24 C25 176.4(5)
C23 Ni1 C24 C25 125.6(3)
C25' Ni1 C24 C25 -21.0(4)
P1 Ni1 C24 C25 174.47(19)
C1 Ni1 C24 C25 -68.2(2)
C2 Ni1 C24 C25 23.9(3)
Mo1 Ni1 C24 C25 -25.8(3)
C24' Ni1 C24 C23 -64.3(8)
C23' Ni1 C24 C23 50.7(4)
C25' Ni1 C24 C23 -146.6(4)
C25 Ni1 C24 C23 -125.6(3)
P1 Ni1 C24 C23 48.8(2)
C1 Ni1 C24 C23 166.11(18)
C2 Ni1 C24 C23 -101.7(2)
Mo1 Ni1 C24 C23 -151.45(16)
C24' Ni1 C24 C26 178.5(10)
C23' Ni1 C24 C26 -66.5(4)
C23 Ni1 C24 C26 -117.2(3)
C25' Ni1 C24 C26 96.2(4)
C25 Ni1 C24 C26 117.2(3)
P1 Ni1 C24 C26 -68.4(3)
C1 Ni1 C24 C26 48.9(3)
C2 Ni1 C24 C26 141.1(2)
Mo1 Ni1 C24 C26 91.4(3)
C23 C24 C25 Ni1 59.5(3)
C26 C24 C25 Ni1 -110.8(4)
C24' Ni1 C25 C24 -23.4(4)
C23' Ni1 C25 C24 -2.0(3)
C23 Ni1 C25 C24 -34.0(2)
C25' Ni1 C25 C24 80.8(13)
P1 Ni1 C25 C24 -13.3(5)
C1 Ni1 C25 C24 119.1(2)
C2 Ni1 C25 C24 -158.5(2)
Mo1 Ni1 C25 C24 163.3(2)
C24 Ni1 C23' C24' -21.3(4)
C23 Ni1 C23' C24' 62.5(4)
C25' Ni1 C23' C24' -32.9(4)
C25 Ni1 C23' C24' -18.8(3)
P1 Ni1 C23' C24' 157.1(3)
C1 Ni1 C23' C24' -100.4(4)
C2 Ni1 C23' C24' 22.2(5)
Mo1 Ni1 C23' C24' -87.7(7)
Ni1 C23' C24' C25' 57.7(7)
Ni1 C23' C24' C26' -109.4(7)
C24 Ni1 C24' C25' -79.5(10)
C23' Ni1 C24' C25' -127.1(6)
C23 Ni1 C24' C25' -176.6(6)
C25 Ni1 C24' C25' 20.4(4)
P1 Ni1 C24' C25' -155.2(4)
C1 Ni1 C24' C25' -23.6(5)
C2 Ni1 C24' C25' 66.4(4)
Mo1 Ni1 C24' C25' 30.0(5)
C24 Ni1 C24' C23' 47.6(8)
C23 Ni1 C24' C23' -49.5(3)
C25' Ni1 C24' C23' 127.1(6)
C25 Ni1 C24' C23' 147.6(5)
P1 Ni1 C24' C23' -28.0(4)
C1 Ni1 C24' C23' 103.5(3)
C2 Ni1 C24' C23' -166.4(3)
Mo1 Ni1 C24' C23' 157.2(3)
C24 Ni1 C24' C26' 163.9(11)
C23' Ni1 C24' C26' 116.3(5)
C23 Ni1 C24' C26' 66.8(4)
C25' Ni1 C24' C26' -116.6(6)
C25 Ni1 C24' C26' -96.2(5)
P1 Ni1 C24' C26' 88.2(4)
C1 Ni1 C24' C26' -140.2(4)
C2 Ni1 C24' C26' -50.2(4)
Mo1 Ni1 C24' C26' -86.6(5)
C23' C24' C25' Ni1 -57.4(7)
C26' C24' C25' Ni1 109.7(7)
C24 Ni1 C25' C24' 23.5(3)
C23' Ni1 C25' C24' 33.1(4)
C23 Ni1 C25' C24' 2.0(4)
C25 Ni1 C25' C24' -59.4(11)
P1 Ni1 C25' C24' 58.1(7)
C1 Ni1 C25' C24' 159.3(4)
C2 Ni1 C25' C24' -117.4(4)
Mo1 Ni1 C25' C24' -159.7(4)
